data_1551060
loop_
_publ_author_name
'Dhakal, Ram'
'Parkin, Sean'
'Lehmler, Hans-Joachim'

_publ_section_title
;
 2,3-Dichloro-3',4'-dihydroxybiphenyl
;
_journal_coeditor_code SJ4205
_journal_issue 5
_journal_name_full IUCrData
_journal_page_first x190662
_journal_paper_doi 10.1107/S241431461900662X
_journal_volume 4
_journal_year 2019
_chemical_formula_iupac 'C12 H8 Cl2 O2'
_chemical_formula_moiety 'C12 H8 Cl2 O2'
_chemical_formula_sum 'C12 H8 Cl2 O2'
_chemical_formula_weight 255.08
_chemical_name_common
;
2,3-Dichloro-3',4'-dihydroxybiphenyl
;
_chemical_name_systematic
;
4-(2,3-Dichlorophenyl)benzene-1,2-diol
;
_space_group_crystal_system monoclinic
_space_group_IT_number 14
_space_group_name_Hall '-P 2yn'
_space_group_name_H-M_alt 'P 1 21/n 1'
_symmetry_space_group_name_Hall '-P 2yn'
_symmetry_space_group_name_H-M 'P 1 21/n 1'
_atom_sites_solution_hydrogens difmap
_atom_sites_solution_primary direct
_atom_sites_solution_secondary difmap
_audit_creation_method SHELXL-2018/3
_cell_angle_alpha 90
_cell_angle_beta 95.762(3)
_cell_angle_gamma 90
_cell_formula_units_Z 4
_cell_length_a 6.8542(4)
_cell_length_b 19.9526(11)
_cell_length_c 7.6704(4)
_cell_measurement_reflns_used 7512
_cell_measurement_temperature 90.0(2)
_cell_measurement_theta_max 25.25
_cell_measurement_theta_min 1.00
_cell_volume 1043.70(10)
_computing_cell_refinement
;
<i>SCALEPACK</i> (Otwinowski & Minor, 2006)
;
_computing_data_collection
;
<i>COLLECT</i> (Nonius, 1998)
;
_computing_data_reduction
;
<i>DENZO-SMN</i> (Otwinowski & Minor, 2006)
;
_computing_molecular_graphics
;
<i>XP in SHELXTL</i> (Sheldrick, 2008)
;
_computing_publication_material
;
<i>SHELX</i> (Sheldrick, 2008) and <i>CIFFIX</i> (Parkin, 2013)
;
_computing_structure_refinement
;
<i>SHELXL2018/1</i> (Sheldrick, 2015)
;
_computing_structure_solution
;
<i>SHELXS</i> (Sheldrick, 2008)
;
_diffrn_ambient_temperature 90.0(2)
_diffrn_detector_area_resol_mean 9.1
_diffrn_measured_fraction_theta_full 1.000
_diffrn_measured_fraction_theta_max 1.000
_diffrn_measurement_device_type 'Nonius KappaCCD'
_diffrn_measurement_method '\f and \w scans at fixed \c = 55\%'
_diffrn_radiation_type MoK\a
_diffrn_radiation_wavelength 0.71073
_diffrn_reflns_av_R_equivalents 0.0776
_diffrn_reflns_av_unetI/netI 0.0839
_diffrn_reflns_limit_h_max 8
_diffrn_reflns_limit_h_min -8
_diffrn_reflns_limit_k_max 23
_diffrn_reflns_limit_k_min -23
_diffrn_reflns_limit_l_max 9
_diffrn_reflns_limit_l_min -9
_diffrn_reflns_number 6305
_diffrn_reflns_theta_full 24.998
_diffrn_reflns_theta_max 24.998
_diffrn_reflns_theta_min 2.041
_diffrn_source 'fine-focus sealed-tube'
_exptl_absorpt_coefficient_mu 0.599
_exptl_absorpt_correction_T_max 0.942
_exptl_absorpt_correction_T_min 0.865
_exptl_absorpt_correction_type multi-scan
_exptl_absorpt_process_details
;
(<i>SCALEPACK</i>; Otwinowski & Minor, 2006)
;
_exptl_crystal_colour colourless
_exptl_crystal_density_diffrn 1.623
_exptl_crystal_description block
_exptl_crystal_F_000 520
_exptl_crystal_size_max 0.250
_exptl_crystal_size_mid 0.150
_exptl_crystal_size_min 0.100
_refine_diff_density_max 0.372
_refine_diff_density_min -0.347
_refine_ls_extinction_method none
_refine_ls_goodness_of_fit_ref 1.048
_refine_ls_hydrogen_treatment mixed
_refine_ls_matrix_type full
_refine_ls_number_parameters 149
_refine_ls_number_reflns 1834
_refine_ls_number_restraints 0
_refine_ls_restrained_S_all 1.048
_refine_ls_R_factor_all 0.0776
_refine_ls_R_factor_gt 0.0456
_refine_ls_shift/su_max 0.001
_refine_ls_shift/su_mean 0.000
_refine_ls_structure_factor_coef Fsqd
_refine_ls_weighting_details 'w=1/[\s^2^(Fo^2^)+(0.0177P)^2^+0.1242P] where P=(Fo^2^+2Fc^2^)/3'
_refine_ls_weighting_scheme calc
_refine_ls_wR_factor_gt 0.0678
_refine_ls_wR_factor_ref 0.0741
_reflns_number_gt 1333
_reflns_number_total 1834
_reflns_threshold_expression 'I > 2\s(I)'
_cod_data_source_file sj4205sup1.cif
_cod_data_source_block I
_cod_database_code 1551060
_shelx_space_group_comment
;
The symmetry employed for this shelxl refinement is uniquely defined
by the following loop, which should always be used as a source of
symmetry information in preference to the above space-group names.
They are only intended as comments.
;
_shelx_estimated_absorpt_t_min 0.865
_shelx_estimated_absorpt_t_max 0.942

loop_
_space_group_symop_operation_xyz
'x, y, z'
'-x+1/2, y+1/2, -z+1/2'
'-x, -y, -z'
'x-1/2, -y-1/2, z-1/2'

loop_
_atom_site_type_symbol
_atom_site_label
_atom_site_fract_x
_atom_site_fract_y
_atom_site_fract_z
_atom_site_U_iso_or_equiv
_atom_site_adp_type
_atom_site_calc_flag
_atom_site_occupancy
O O1 0.3278(3) 0.25608(9) -0.0075(2) 0.0178(5) Uani d 1
H H1O 0.257(3) 0.2624(10) 0.067(3) 0.027 Uiso calc 1
O O2 0.6024(3) 0.23958(9) -0.2285(2) 0.0175(5) Uani d 1
H H2O 0.497(4) 0.2241(11) -0.228(2) 0.026 Uiso calc 1
Cl Cl1 0.74285(10) 0.52729(3) 0.06782(8) 0.0204(2) Uani d 1
Cl Cl2 0.77595(10) 0.63119(3) 0.37417(9) 0.0218(2) Uani d 1
C C1 0.7234(3) 0.43053(13) 0.3178(3) 0.0113(6) Uani d 1
C C2 0.7451(3) 0.49894(13) 0.2822(3) 0.0131(7) Uani d 1
C C3 0.7609(3) 0.54586(12) 0.4169(3) 0.0143(7) Uani d 1
C C4 0.7593(3) 0.52551(13) 0.5897(3) 0.0166(7) Uani d 1
H H4 0.773622 0.557486 0.681882 0.020 Uiso calc 1
C C5 0.7366(3) 0.45841(13) 0.6266(3) 0.0159(7) Uani d 1
H H5 0.733444 0.444169 0.744443 0.019 Uiso calc 1
C C6 0.7184(3) 0.41181(13) 0.4922(3) 0.0154(7) Uani d 1
H H6 0.702020 0.365856 0.519651 0.018 Uiso calc 1
C C1' 0.6972(4) 0.37913(12) 0.1762(3) 0.0113(6) Uani d 1
C C2' 0.5271(4) 0.33991(12) 0.1597(3) 0.0136(7) Uani d 1
H H2' 0.433327 0.344812 0.241955 0.016 Uiso calc 1
C C3' 0.4945(4) 0.29424(13) 0.0252(3) 0.0124(7) Uani d 1
C C4' 0.6346(4) 0.28487(13) -0.0917(3) 0.0116(7) Uani d 1
C C5' 0.8067(4) 0.32105(13) -0.0734(3) 0.0146(7) Uani d 1
H H5' 0.904134 0.313550 -0.151069 0.018 Uiso calc 1
C C6' 0.8374(4) 0.36868(12) 0.0594(3) 0.0145(7) Uani d 1
H H6' 0.954896 0.394255 0.070420 0.017 Uiso calc 1

loop_
_atom_site_aniso_label
_atom_site_aniso_U_11
_atom_site_aniso_U_22
_atom_site_aniso_U_33
_atom_site_aniso_U_12
_atom_site_aniso_U_13
_atom_site_aniso_U_23
O1 0.0186(12) 0.0175(11) 0.0187(12) -0.0056(10) 0.0087(9) -0.0050(9)
O2 0.0185(13) 0.0189(12) 0.0158(11) -0.0048(9) 0.0055(10) -0.0055(9)
Cl1 0.0275(5) 0.0166(4) 0.0177(4) -0.0023(3) 0.0051(3) 0.0032(3)
Cl2 0.0258(5) 0.0112(4) 0.0286(5) -0.0007(3) 0.0040(4) -0.0003(3)
C1 0.0078(15) 0.0107(16) 0.0158(17) 0.0006(12) 0.0029(12) -0.0023(13)
C2 0.0096(16) 0.0192(17) 0.0107(16) 0.0020(13) 0.0018(13) 0.0009(13)
C3 0.0112(17) 0.0107(16) 0.0210(18) 0.0000(13) 0.0019(13) -0.0001(14)
C4 0.0128(17) 0.0161(17) 0.0207(18) 0.0000(13) 0.0012(13) -0.0086(15)
C5 0.0154(17) 0.0208(18) 0.0112(16) 0.0019(14) -0.0001(13) 0.0015(14)
C6 0.0181(17) 0.0107(16) 0.0176(17) 0.0000(13) 0.0026(13) 0.0020(14)
C1' 0.0141(16) 0.0083(15) 0.0112(16) 0.0031(13) -0.0001(13) 0.0052(12)
C2' 0.0174(17) 0.0115(16) 0.0130(16) 0.0019(13) 0.0067(13) 0.0007(13)
C3' 0.0117(16) 0.0113(16) 0.0141(16) 0.0000(13) 0.0017(13) 0.0024(13)
C4' 0.0190(17) 0.0070(15) 0.0084(15) 0.0038(13) 0.0001(13) 0.0000(13)
C5' 0.0120(17) 0.0199(17) 0.0124(16) 0.0015(14) 0.0034(13) 0.0022(14)
C6' 0.0142(16) 0.0131(17) 0.0161(17) -0.0027(13) 0.0006(13) 0.0044(13)

loop_
_atom_type_symbol
_atom_type_description
_atom_type_scat_dispersion_real
_atom_type_scat_dispersion_imag
_atom_type_scat_source
C C 0.0033 0.0016 'International Tables Vol C Tables 4.2.6.8 and 6.1.1.4'
H H 0.0000 0.0000 'International Tables Vol C Tables 4.2.6.8 and 6.1.1.4'
O O 0.0106 0.0060 'International Tables Vol C Tables 4.2.6.8 and 6.1.1.4'
Cl Cl 0.1484 0.1585 'International Tables Vol C Tables 4.2.6.8 and 6.1.1.4'

loop_
_geom_angle_atom_site_label_1
_geom_angle_atom_site_label_2
_geom_angle_atom_site_label_3
_geom_angle
C3' O1 H1O 109.5
C4' O2 H2O 109.5
C6 C1 C2 117.5(2)
C6 C1 C1' 120.2(2)
C2 C1 C1' 122.3(2)
C3 C2 C1 120.8(2)
C3 C2 Cl1 118.5(2)
C1 C2 Cl1 120.7(2)
C4 C3 C2 120.4(2)
C4 C3 Cl2 118.2(2)
C2 C3 Cl2 121.4(2)
C5 C4 C3 119.4(2)
C5 C4 H4 120.3
C3 C4 H4 120.3
C4 C5 C6 120.2(2)
C4 C5 H5 119.9
C6 C5 H5 119.9
C5 C6 C1 121.7(2)
C5 C6 H6 119.1
C1 C6 H6 119.1
C6' C1' C2' 118.7(2)
C6' C1' C1 122.0(2)
C2' C1' C1 119.3(2)
C3' C2' C1' 120.6(2)
C3' C2' H2' 119.7
C1' C2' H2' 119.7
O1 C3' C2' 124.9(2)
O1 C3' C4' 115.0(2)
C2' C3' C4' 120.1(2)
C5' C4' O2 119.2(2)
C5' C4' C3' 120.2(2)
O2 C4' C3' 120.5(2)
C4' C5' C6' 119.8(2)
C4' C5' H5' 120.1
C6' C5' H5' 120.1
C5' C6' C1' 120.6(2)
C5' C6' H6' 119.7
C1' C6' H6' 119.7

loop_
_geom_bond_atom_site_label_1
_geom_bond_atom_site_label_2
_geom_bond_distance
O1 C3' 1.375(3)
O1 H1O 0.79(2)
O2 C4' 1.386(3)
O2 H2O 0.79(2)
Cl1 C2 1.737(3)
Cl2 C3 1.739(3)
C1 C6 1.393(3)
C1 C2 1.403(3)
C1 C1' 1.492(3)
C2 C3 1.391(3)
C3 C4 1.387(3)
C4 C5 1.380(3)
C4 H4 0.9500
C5 C6 1.385(3)
C5 H5 0.9500
C6 H6 0.9500
C1' C6' 1.394(3)
C1' C2' 1.399(3)
C2' C3' 1.378(3)
C2' H2' 0.9500
C3' C4' 1.391(3)
C4' C5' 1.378(3)
C5' C6' 1.394(3)
C5' H5' 0.9500
C6' H6' 0.9500

loop_
_geom_hbond_atom_site_label_D
_geom_hbond_atom_site_label_H
_geom_hbond_atom_site_label_A
_geom_hbond_site_symmetry_A
_geom_hbond_distance_DH
_geom_hbond_distance_HA
_geom_hbond_distance_DA
_geom_hbond_angle_DHA
_geom_hbond_publ_flag
O1 H1O O2 4_566 0.79 1.98 2.763(2) 168.3 yes
O2 H2O O1 . 0.79 2.24 2.677(2) 115.7 yes

loop_
_geom_torsion_atom_site_label_1
_geom_torsion_atom_site_label_2
_geom_torsion_atom_site_label_3
_geom_torsion_atom_site_label_4
_geom_torsion
C6 C1 C2 C3 0.1(4)
C1' C1 C2 C3 177.2(2)
C6 C1 C2 Cl1 -177.37(18)
C1' C1 C2 Cl1 -0.2(4)
C1 C2 C3 C4 1.2(4)
Cl1 C2 C3 C4 178.69(19)
C1 C2 C3 Cl2 -176.86(19)
Cl1 C2 C3 Cl2 0.6(3)
C2 C3 C4 C5 -1.7(4)
Cl2 C3 C4 C5 176.45(19)
C3 C4 C5 C6 0.9(4)
C4 C5 C6 C1 0.4(4)
C2 C1 C6 C5 -0.9(4)
C1' C1 C6 C5 -178.1(2)
C6 C1 C1' C6' -122.7(3)
C2 C1 C1' C6' 60.2(3)
C6 C1 C1' C2' 57.1(3)
C2 C1 C1' C2' -120.0(3)
C6' C1' C2' C3' -3.2(4)
C1 C1' C2' C3' 176.9(2)
C1' C2' C3' O1 -176.3(2)
C1' C2' C3' C4' 2.5(4)
O1 C3' C4' C5' 179.1(2)
C2' C3' C4' C5' 0.2(4)
O1 C3' C4' O2 -0.3(3)
C2' C3' C4' O2 -179.3(2)
O2 C4' C5' C6' 177.4(2)
C3' C4' C5' C6' -2.1(4)
C4' C5' C6' C1' 1.3(4)
C2' C1' C6' C5' 1.3(4)
C1 C1' C6' C5' -178.9(2)

_cod_database_fobs_code 1551060
